data_4335796
loop_
_publ_author_name
'Zhijun Feng'
'Xiancui Zhu'
'Shaoyin Wang'
'Shaowu Wang'
'Shuangliu Zhou'
'Yun Wei'
'Guangchao Zhang'
'Baojia Deng'
'Xiaolong Mu'

_publ_section_title
;
 Synthesis, Structure, and Reactivity of Lanthanide Complexes
 Incorporating Indolyl Ligands in Novel Hapticities
;
_journal_name_full 'Inorganic Chemistry'
_journal_page_first 9549
_journal_page_last 9556
_journal_paper_doi 10.1021/ic401515q
_journal_volume 52
_journal_year 2013
_chemical_formula_sum 'C84 H100 Eu2 N8 O2'
_chemical_formula_weight 1557.64
_chemical_name_systematic
; 
 ? 
;
_space_group_IT_number 14
_symmetry_cell_setting monoclinic
_symmetry_space_group_name_Hall '-P 2ybc'
_symmetry_space_group_name_H-M 'P 1 21/c 1'
_atom_sites_solution_hydrogens geom
_atom_sites_solution_primary direct
_atom_sites_solution_secondary difmap
_audit_creation_method SHELXL-97
_cell_angle_alpha 90.00
_cell_angle_beta 99.5680(10)
_cell_angle_gamma 90.00
_cell_formula_units_Z 4
_cell_length_a 17.1270(11)
_cell_length_b 15.5956(10)
_cell_length_c 35.030(2)
_cell_measurement_temperature 293(2)
_cell_volume 9226.6(10)
_computing_structure_refinement 'SHELXL-97 (Sheldrick, 1997)'
_computing_structure_solution 'SHELXS-97 (Sheldrick, 1990)'
_diffrn_ambient_temperature 293(2)
_diffrn_measured_fraction_theta_full 1.000
_diffrn_measured_fraction_theta_max 1.000
_diffrn_radiation_monochromator graphite
_diffrn_radiation_source 'fine-focus sealed tube'
_diffrn_radiation_type MoK\a
_diffrn_radiation_wavelength 0.71073
_diffrn_reflns_av_R_equivalents 0.0000
_diffrn_reflns_av_sigmaI/netI 0.0736
_diffrn_reflns_limit_h_max 20
_diffrn_reflns_limit_h_min -20
_diffrn_reflns_limit_k_max 18
_diffrn_reflns_limit_k_min 0
_diffrn_reflns_limit_l_max 41
_diffrn_reflns_limit_l_min 0
_diffrn_reflns_number 16255
_diffrn_reflns_theta_full 25.00
_diffrn_reflns_theta_max 25.00
_diffrn_reflns_theta_min 1.43
_exptl_absorpt_coefficient_mu 1.389
_exptl_absorpt_correction_T_max 0.8622
_exptl_absorpt_correction_T_min 0.8292
_exptl_crystal_density_diffrn 1.121
_exptl_crystal_F_000 3208
_exptl_crystal_size_max 0.14
_exptl_crystal_size_mid 0.12
_exptl_crystal_size_min 0.11
_platon_squeeze_details
;
;
_refine_diff_density_max 0.529
_refine_diff_density_min -0.795
_refine_diff_density_rms 0.072
_refine_ls_extinction_method none
_refine_ls_goodness_of_fit_ref 1.045
_refine_ls_hydrogen_treatment mixed
_refine_ls_matrix_type full
_refine_ls_number_parameters 881
_refine_ls_number_reflns 16255
_refine_ls_number_restraints 125
_refine_ls_restrained_S_all 1.074
_refine_ls_R_factor_all 0.0931
_refine_ls_R_factor_gt 0.0479
_refine_ls_shift/su_max 0.001
_refine_ls_shift/su_mean 0.000
_refine_ls_structure_factor_coef Fsqd
_refine_ls_weighting_details 'calc w=1/[\s^2^(Fo^2^)+(0.0300P)^2^+0.6600P] where P=(Fo^2^+2Fc^2^)/3'
_refine_ls_weighting_scheme calc
_refine_ls_wR_factor_gt 0.0909
_refine_ls_wR_factor_ref 0.0974
_reflns_number_gt 8726
_reflns_number_total 16255
_reflns_threshold_expression >2sigma(I)
_cod_data_source_file ic401515q_si_002_3.cif
_cod_data_source_block 4
_cod_original_cell_volume 9226.7(10)
_cod_database_code 4335796

loop_
_symmetry_equiv_pos_as_xyz
'x, y, z'
'-x, y+1/2, -z+1/2'
'-x, -y, -z'
'x, -y-1/2, z-1/2'

loop_
_atom_site_label
_atom_site_type_symbol
_atom_site_fract_x
_atom_site_fract_y
_atom_site_fract_z
_atom_site_U_iso_or_equiv
_atom_site_adp_type
_atom_site_occupancy
_atom_site_symmetry_multiplicity
_atom_site_calc_flag
_atom_site_refinement_flags
C1 C 0.7262(3) 0.2295(4) 0.29842(15) 0.0582(14) Uani 1 1 d .
C2 C 0.6604(4) 0.2679(4) 0.27700(16) 0.0742(17) Uani 1 1 d .
H2 H 0.6478 0.3259 0.2770 0.089 Uiso 1 1 calc R
C3 C 0.6162(4) 0.2040(4) 0.25536(17) 0.0693(17) Uani 1 1 d .
C4 C 0.6614(3) 0.1275(4) 0.26583(16) 0.0577(15) Uani 1 1 d .
C5 C 0.6310(4) 0.0504(4) 0.24910(17) 0.0774(18) Uani 1 1 d .
H5 H 0.6599 0.0000 0.2541 0.093 Uiso 1 1 calc R
C6 C 0.5594(5) 0.0490(5) 0.22547(19) 0.090(2) Uani 1 1 d .
H6 H 0.5392 -0.0031 0.2153 0.108 Uiso 1 1 calc R
C7 C 0.5157(4) 0.1231(6) 0.2161(2) 0.096(2) Uani 1 1 d .
H7 H 0.4673 0.1200 0.1996 0.115 Uiso 1 1 calc R
C8 C 0.5429(4) 0.2008(5) 0.23093(19) 0.087(2) Uani 1 1 d .
H8 H 0.5132 0.2504 0.2249 0.105 Uiso 1 1 calc R
C9 C 0.7844(3) 0.2687(4) 0.32715(16) 0.0618(15) Uani 1 1 d .
H9 H 0.7804 0.3274 0.3310 0.074 Uiso 1 1 calc R
C10 C 0.8904(3) 0.2781(3) 0.37698(16) 0.0568(14) Uani 1 1 d .
C11 C 0.8787(4) 0.2709(4) 0.41537(17) 0.0696(16) Uani 1 1 d .
C12 C 0.9273(4) 0.3180(4) 0.44360(19) 0.098(2) Uani 1 1 d .
H12 H 0.9197 0.3145 0.4692 0.117 Uiso 1 1 calc R
C13 C 0.9858(5) 0.3692(5) 0.4343(2) 0.109(2) Uani 1 1 d .
H13 H 1.0182 0.3997 0.4535 0.131 Uiso 1 1 calc R
C14 C 0.9970(4) 0.3757(4) 0.3961(2) 0.100(2) Uani 1 1 d .
H14 H 1.0365 0.4116 0.3901 0.119 Uiso 1 1 calc R
C15 C 0.9505(4) 0.3298(4) 0.36661(18) 0.0718(16) Uani 1 1 d .
C16 C 0.8121(5) 0.2156(4) 0.42549(18) 0.093(2) Uani 1 1 d .
H16 H 0.8037 0.1685 0.4068 0.112 Uiso 1 1 calc R
C17 C 0.8338(5) 0.1760(5) 0.46592(19) 0.146(3) Uani 1 1 d U
H17A H 0.8341 0.2198 0.4852 0.219 Uiso 1 1 calc R
H17B H 0.8855 0.1504 0.4685 0.219 Uiso 1 1 calc R
H17C H 0.7957 0.1328 0.4694 0.219 Uiso 1 1 calc R
C18 C 0.7366(4) 0.2647(5) 0.4220(2) 0.133(3) Uani 1 1 d .
H18A H 0.7426 0.3104 0.4406 0.199 Uiso 1 1 calc R
H18B H 0.6949 0.2271 0.4267 0.199 Uiso 1 1 calc R
H18C H 0.7238 0.2881 0.3964 0.199 Uiso 1 1 calc R
C19 C 0.9650(4) 0.3396(4) 0.32536(18) 0.0853(19) Uani 1 1 d .
H19 H 0.9358 0.2935 0.3102 0.102 Uiso 1 1 calc R
C20 C 1.0526(3) 0.3300(4) 0.32128(19) 0.113(2) Uani 1 1 d .
H20A H 1.0819 0.3785 0.3328 0.170 Uiso 1 1 calc R
H20B H 1.0570 0.3268 0.2943 0.170 Uiso 1 1 calc R
H20C H 1.0736 0.2785 0.3341 0.170 Uiso 1 1 calc R
C21 C 0.9333(4) 0.4242(5) 0.30706(19) 0.124(3) Uani 1 1 d .
H21A H 0.8772 0.4273 0.3067 0.186 Uiso 1 1 calc R
H21B H 0.9440 0.4274 0.2810 0.186 Uiso 1 1 calc R
H21C H 0.9588 0.4712 0.3219 0.186 Uiso 1 1 calc R
C43 C 0.7235(4) -0.0086(4) 0.40819(17) 0.0644(16) Uani 1 1 d .
C48 C 0.7487(5) -0.0417(4) 0.4445(2) 0.094(2) Uani 1 1 d .
C47 C 0.7006(7) -0.0368(6) 0.4720(2) 0.130(4) Uani 1 1 d .
H47 H 0.7174 -0.0610 0.4963 0.155 Uiso 1 1 calc R
C46 C 0.6292(7) 0.0025(6) 0.4647(3) 0.132(4) Uani 1 1 d U
H46 H 0.5978 0.0070 0.4838 0.158 Uiso 1 1 calc R
C45 C 0.6039(5) 0.0358(5) 0.4283(3) 0.117(3) Uani 1 1 d .
H45 H 0.5544 0.0616 0.4229 0.140 Uiso 1 1 calc R
C44 C 0.6513(4) 0.0316(4) 0.3993(2) 0.0799(18) Uani 1 1 d .
C50 C 0.8279(5) -0.0841(6) 0.4565(2) 0.147(3) Uani 1 1 d .
H50A H 0.8349 -0.1281 0.4382 0.220 Uiso 1 1 calc R
H50B H 0.8302 -0.1091 0.4817 0.220 Uiso 1 1 calc R
H50C H 0.8692 -0.0422 0.4573 0.220 Uiso 1 1 calc R
C49 C 0.6229(4) 0.0675(5) 0.3604(2) 0.118(3) Uani 1 1 d .
H49A H 0.6584 0.1119 0.3550 0.177 Uiso 1 1 calc R
H49B H 0.5709 0.0910 0.3596 0.177 Uiso 1 1 calc R
H49C H 0.6212 0.0230 0.3414 0.177 Uiso 1 1 calc R
C51 C 0.7834(3) -0.0891(4) 0.36436(16) 0.0640(16) Uani 1 1 d .
H51 H 0.7597 -0.1369 0.3735 0.077 Uiso 1 1 calc R
C52 C 0.8300(4) -0.1800(4) 0.32080(16) 0.0692(17) Uani 1 1 d .
C53 C 0.9044(4) -0.2217(4) 0.32349(17) 0.0712(17) Uani 1 1 d .
C54 C 0.9104(4) -0.2992(4) 0.30481(18) 0.087(2) Uani 1 1 d .
H54 H 0.9594 -0.3261 0.3066 0.105 Uiso 1 1 calc R
C55 C 0.8450(6) -0.3363(4) 0.2838(2) 0.107(2) Uani 1 1 d .
H55 H 0.8497 -0.3883 0.2713 0.128 Uiso 1 1 calc R
C56 C 0.7716(4) -0.2976(4) 0.28071(19) 0.093(2) Uani 1 1 d .
H56 H 0.7275 -0.3239 0.2664 0.111 Uiso 1 1 calc R
C57 C 0.7630(4) -0.2197(4) 0.29877(17) 0.0721(17) Uani 1 1 d .
C58 C 0.9782(3) -0.1803(4) 0.34691(18) 0.097(2) Uani 1 1 d .
H58A H 1.0234 -0.2161 0.3459 0.146 Uiso 1 1 calc R
H58B H 0.9709 -0.1738 0.3733 0.146 Uiso 1 1 calc R
H58C H 0.9866 -0.1251 0.3362 0.146 Uiso 1 1 calc R
C59 C 0.6838(4) -0.1790(4) 0.29338(18) 0.100(2) Uani 1 1 d .
H59A H 0.6504 -0.2049 0.2717 0.150 Uiso 1 1 calc R
H59B H 0.6888 -0.1188 0.2886 0.150 Uiso 1 1 calc R
H59C H 0.6607 -0.1870 0.3163 0.150 Uiso 1 1 calc R
C80 C 0.9836(5) 0.0338(7) 0.4113(3) 0.183(3) Uani 1 1 d DU
H80A H 0.9701 -0.0265 0.4085 0.219 Uiso 1 1 calc R
H80B H 0.9448 0.0614 0.4245 0.219 Uiso 1 1 calc R
C79 C 1.0577(5) 0.0418(8) 0.4338(3) 0.222(4) Uani 1 1 d DU
H79A H 1.0760 -0.0132 0.4447 0.266 Uiso 1 1 calc R
H79B H 1.0561 0.0820 0.4548 0.266 Uiso 1 1 calc R
C78 C 1.1077(6) 0.0720(8) 0.4090(3) 0.233(4) Uani 1 1 d DU
H78A H 1.1396 0.1195 0.4205 0.280 Uiso 1 1 calc R
H78B H 1.1424 0.0268 0.4027 0.280 Uiso 1 1 calc R
C77 C 1.0566(5) 0.0979(7) 0.3766(3) 0.201(3) Uani 1 1 d DU
H77A H 1.0759 0.0770 0.3538 0.241 Uiso 1 1 calc R
H77B H 1.0563 0.1600 0.3756 0.241 Uiso 1 1 calc R
C22 C 0.8255(3) 0.2263(4) 0.20867(15) 0.0572(14) Uani 1 1 d .
C23 C 0.8991(3) 0.2293(4) 0.23130(16) 0.0716(17) Uani 1 1 d .
H23 H 0.9323 0.2767 0.2355 0.086 Uiso 1 1 calc R
C24 C 0.9142(4) 0.1476(4) 0.24667(16) 0.0618(15) Uani 1 1 d .
C25 C 0.8456(4) 0.0988(4) 0.23139(15) 0.0587(15) Uani 1 1 d .
C26 C 0.8417(4) 0.0117(4) 0.23971(16) 0.0771(18) Uani 1 1 d .
H26 H 0.7966 -0.0200 0.2305 0.092 Uiso 1 1 calc R
C27 C 0.9070(5) -0.0265(4) 0.26220(19) 0.087(2) Uani 1 1 d .
H27 H 0.9057 -0.0849 0.2673 0.104 Uiso 1 1 calc R
C28 C 0.9742(4) 0.0201(6) 0.27732(19) 0.093(2) Uani 1 1 d .
H28 H 1.0165 -0.0069 0.2927 0.112 Uiso 1 1 calc R
C29 C 0.9781(4) 0.1052(5) 0.26960(17) 0.0823(19) Uani 1 1 d .
H29 H 1.0235 0.1359 0.2796 0.099 Uiso 1 1 calc R
C30 C 0.7885(4) 0.2961(3) 0.18550(16) 0.0627(15) Uani 1 1 d .
H30 H 0.8154 0.3481 0.1867 0.075 Uiso 1 1 calc R
C31 C 0.6935(3) 0.3667(4) 0.14146(17) 0.0635(15) Uani 1 1 d .
C36 C 0.6629(4) 0.4349(4) 0.1598(2) 0.088(2) Uani 1 1 d .
C35 C 0.6350(5) 0.5048(5) 0.1384(3) 0.122(3) Uani 1 1 d .
H35 H 0.6140 0.5506 0.1504 0.146 Uiso 1 1 calc R
C34 C 0.6374(5) 0.5085(5) 0.1004(3) 0.132(3) Uani 1 1 d .
H34 H 0.6186 0.5569 0.0863 0.158 Uiso 1 1 calc R
C33 C 0.6677(4) 0.4409(5) 0.0818(2) 0.107(2) Uani 1 1 d .
H33 H 0.6691 0.4446 0.0554 0.129 Uiso 1 1 calc R
C32 C 0.6961(3) 0.3670(4) 0.10222(18) 0.0709(16) Uani 1 1 d .
C40 C 0.6583(5) 0.4338(5) 0.2021(2) 0.120(3) Uani 1 1 d U
H40 H 0.6662 0.3744 0.2111 0.144 Uiso 1 1 calc R
C42 C 0.7222(5) 0.4883(5) 0.2258(2) 0.167(3) Uani 1 1 d U
H42A H 0.7723 0.4763 0.2181 0.250 Uiso 1 1 calc R
H42B H 0.7251 0.4750 0.2528 0.250 Uiso 1 1 calc R
H42C H 0.7096 0.5479 0.2216 0.250 Uiso 1 1 calc R
C41 C 0.5782(5) 0.4639(5) 0.2112(2) 0.164(3) Uani 1 1 d U
H41A H 0.5677 0.5211 0.2015 0.246 Uiso 1 1 calc R
H41B H 0.5795 0.4634 0.2387 0.246 Uiso 1 1 calc R
H41C H 0.5372 0.4262 0.1990 0.246 Uiso 1 1 calc R
C37 C 0.7309(4) 0.2939(4) 0.08221(17) 0.0827(19) Uani 1 1 d .
H37 H 0.7269 0.2426 0.0979 0.099 Uiso 1 1 calc R
C38 C 0.6866(4) 0.2749(4) 0.04261(18) 0.119(3) Uani 1 1 d .
H38A H 0.6308 0.2730 0.0434 0.178 Uiso 1 1 calc R
H38B H 0.7034 0.2205 0.0340 0.178 Uiso 1 1 calc R
H38C H 0.6971 0.3190 0.0250 0.178 Uiso 1 1 calc R
C39 C 0.8195(4) 0.3094(5) 0.0825(2) 0.119(3) Uani 1 1 d .
H39A H 0.8261 0.3567 0.0658 0.179 Uiso 1 1 calc R
H39B H 0.8427 0.2588 0.0735 0.179 Uiso 1 1 calc R
H39C H 0.8450 0.3222 0.1084 0.179 Uiso 1 1 calc R
C60 C 0.7391(5) 0.0546(4) 0.0778(2) 0.0808(19) Uani 1 1 d .
C61 C 0.6989(6) 0.0408(4) 0.0393(2) 0.101(2) Uani 1 1 d .
C62 C 0.7482(8) 0.0393(5) 0.0097(3) 0.144(4) Uani 1 1 d U
H62 H 0.7244 0.0304 -0.0159 0.172 Uiso 1 1 calc R
C63 C 0.8280(7) 0.0505(7) 0.0176(4) 0.148(5) Uani 1 1 d .
H63 H 0.8579 0.0479 -0.0022 0.178 Uiso 1 1 calc R
C64 C 0.8643(6) 0.0655(5) 0.0548(3) 0.126(3) Uani 1 1 d .
H64 H 0.9187 0.0746 0.0599 0.152 Uiso 1 1 calc R
C65 C 0.8210(5) 0.0673(4) 0.0852(2) 0.091(2) Uani 1 1 d .
C66 C 0.6092(5) 0.0306(5) 0.0299(2) 0.140(3) Uani 1 1 d .
H66A H 0.5920 -0.0091 0.0478 0.209 Uiso 1 1 calc R
H66B H 0.5946 0.0092 0.0040 0.209 Uiso 1 1 calc R
H66C H 0.5844 0.0852 0.0321 0.209 Uiso 1 1 calc R
C67 C 0.8628(4) 0.0810(4) 0.1248(2) 0.104(2) Uani 1 1 d .
H67A H 0.8422 0.1312 0.1355 0.156 Uiso 1 1 calc R
H67B H 0.9183 0.0886 0.1244 0.156 Uiso 1 1 calc R
H67C H 0.8553 0.0321 0.1404 0.156 Uiso 1 1 calc R
C68 C 0.6652(3) -0.0166(4) 0.11825(17) 0.0711(17) Uani 1 1 d .
H68 H 0.6745 -0.0655 0.1045 0.085 Uiso 1 1 calc R
C69 C 0.5977(4) -0.1054(4) 0.15499(18) 0.0717(17) Uani 1 1 d .
C74 C 0.6508(4) -0.1697(5) 0.17020(18) 0.0827(18) Uani 1 1 d .
C73 C 0.6177(5) -0.2463(5) 0.1822(2) 0.106(2) Uani 1 1 d .
H73 H 0.6521 -0.2886 0.1936 0.127 Uiso 1 1 calc R
C72 C 0.5424(7) -0.2612(6) 0.1784(2) 0.122(3) Uani 1 1 d .
H72 H 0.5241 -0.3135 0.1861 0.147 Uiso 1 1 calc R
C71 C 0.4907(5) -0.1999(6) 0.1630(3) 0.123(3) Uani 1 1 d U
H71 H 0.4367 -0.2098 0.1609 0.148 Uiso 1 1 calc R
C70 C 0.5177(5) -0.1204(5) 0.1500(2) 0.099(2) Uani 1 1 d .
C76 C 0.7377(4) -0.1576(4) 0.1751(2) 0.124(3) Uani 1 1 d .
H76A H 0.7588 -0.1919 0.1565 0.186 Uiso 1 1 calc R
H76B H 0.7614 -0.1747 0.2008 0.186 Uiso 1 1 calc R
H76C H 0.7493 -0.0982 0.1713 0.186 Uiso 1 1 calc R
C75 C 0.4597(4) -0.0536(5) 0.1308(3) 0.150(3) Uani 1 1 d .
H75A H 0.4693 0.0000 0.1443 0.225 Uiso 1 1 calc R
H75B H 0.4066 -0.0721 0.1316 0.225 Uiso 1 1 calc R
H75C H 0.4666 -0.0463 0.1043 0.225 Uiso 1 1 calc R
C81 C 0.5009(6) 0.1747(6) 0.0920(3) 0.194(3) Uani 1 1 d DU
H81A H 0.4945 0.1136 0.0955 0.233 Uiso 1 1 calc R
H81B H 0.5332 0.1833 0.0721 0.233 Uiso 1 1 calc R
C82 C 0.4269(6) 0.2134(7) 0.0811(3) 0.237(4) Uani 1 1 d DU
H82A H 0.4173 0.2238 0.0534 0.284 Uiso 1 1 calc R
H82B H 0.3855 0.1759 0.0872 0.284 Uiso 1 1 calc R
C83 C 0.4261(6) 0.2907(7) 0.1010(3) 0.220(4) Uani 1 1 d DU
H83A H 0.4287 0.3392 0.0839 0.264 Uiso 1 1 calc R
H83B H 0.3788 0.2956 0.1127 0.264 Uiso 1 1 calc R
C84 C 0.4926(5) 0.2860(6) 0.1287(3) 0.188(3) Uani 1 1 d DU
H84A H 0.4773 0.2880 0.1541 0.226 Uiso 1 1 calc R
H84B H 0.5260 0.3353 0.1263 0.226 Uiso 1 1 calc R
Eu2 Eu 0.846978(17) 0.061943(17) 0.327676(8) 0.05994(10) Uani 1 1 d .
Eu1 Eu 0.652214(17) 0.132877(17) 0.168699(8) 0.06112(10) Uani 1 1 d .
N1 N 0.7279(2) 0.1427(3) 0.29153(12) 0.0550(11) Uani 1 1 d .
N2 N 0.8409(3) 0.2295(3) 0.34762(13) 0.0552(11) Uani 1 1 d .
N5 N 0.7711(3) -0.0126(3) 0.37894(12) 0.0629(12) Uani 1 1 d .
N6 N 0.8272(3) -0.0998(3) 0.33799(13) 0.0633(13) Uani 1 1 d .
N3 N 0.7908(2) 0.1468(3) 0.20795(11) 0.0583(12) Uani 1 1 d .
N4 N 0.7218(3) 0.2914(3) 0.16362(12) 0.0598(12) Uani 1 1 d .
N7 N 0.6955(3) 0.0576(3) 0.10901(13) 0.0693(13) Uani 1 1 d .
N8 N 0.6234(3) -0.0235(3) 0.14555(14) 0.0775(15) Uani 1 1 d .
O2 O 0.9800(3) 0.0692(3) 0.37565(16) 0.1312(17) Uani 1 1 d U
O1 O 0.5359(3) 0.2107(3) 0.12546(15) 0.1275(17) Uani 1 1 d U

loop_
_atom_site_aniso_label
_atom_site_aniso_U_11
_atom_site_aniso_U_22
_atom_site_aniso_U_33
_atom_site_aniso_U_23
_atom_site_aniso_U_13
_atom_site_aniso_U_12
C1 0.064(4) 0.058(4) 0.055(4) -0.001(3) 0.017(3) -0.002(3)
C2 0.076(4) 0.079(5) 0.070(4) -0.006(4) 0.021(4) 0.027(4)
C3 0.058(4) 0.093(5) 0.060(4) -0.012(4) 0.017(3) 0.005(4)
C4 0.061(4) 0.063(4) 0.055(4) 0.000(3) 0.028(3) -0.003(4)
C5 0.092(5) 0.079(5) 0.063(4) -0.002(4) 0.018(4) -0.015(4)
C6 0.087(6) 0.114(7) 0.073(5) -0.011(4) 0.025(4) -0.040(5)
C7 0.052(4) 0.149(8) 0.086(5) -0.021(6) 0.013(4) -0.013(5)
C8 0.059(5) 0.122(7) 0.082(5) 0.001(5) 0.016(4) 0.020(4)
C9 0.063(4) 0.054(4) 0.074(4) -0.010(3) 0.030(3) -0.004(3)
C10 0.064(4) 0.051(3) 0.058(4) -0.011(3) 0.017(3) -0.011(3)
C11 0.091(5) 0.063(4) 0.057(4) -0.015(3) 0.019(4) -0.008(3)
C12 0.130(6) 0.092(5) 0.074(5) -0.022(4) 0.029(5) -0.041(5)
C13 0.134(7) 0.103(6) 0.083(6) -0.015(5) -0.003(5) -0.040(5)
C14 0.093(5) 0.104(6) 0.100(6) -0.003(5) 0.012(5) -0.045(4)
C15 0.080(4) 0.069(4) 0.068(4) -0.002(3) 0.018(4) -0.013(4)
C16 0.134(6) 0.088(5) 0.072(5) -0.018(4) 0.058(5) -0.043(5)
C17 0.236(10) 0.136(7) 0.080(6) -0.012(5) 0.067(6) -0.074(7)
C18 0.109(6) 0.168(8) 0.138(7) -0.054(6) 0.068(6) -0.050(6)
C19 0.084(5) 0.092(5) 0.086(5) -0.001(4) 0.029(4) -0.017(4)
C20 0.083(5) 0.131(6) 0.135(6) 0.015(5) 0.045(5) -0.018(5)
C21 0.137(7) 0.129(7) 0.112(6) 0.043(5) 0.042(5) 0.013(6)
C43 0.080(5) 0.062(4) 0.054(4) -0.006(3) 0.021(4) -0.004(3)
C48 0.137(7) 0.098(6) 0.052(5) -0.003(4) 0.027(5) -0.009(5)
C47 0.219(12) 0.104(7) 0.073(6) -0.006(5) 0.045(8) -0.015(7)
C46 0.215(12) 0.110(8) 0.092(7) -0.025(6) 0.088(8) -0.044(7)
C45 0.124(7) 0.114(7) 0.130(7) -0.017(6) 0.068(6) 0.002(5)
C44 0.097(5) 0.071(4) 0.080(5) -0.008(4) 0.039(5) -0.007(4)
C50 0.176(9) 0.178(9) 0.079(6) 0.034(6) -0.001(6) 0.023(7)
C49 0.087(5) 0.158(7) 0.117(6) 0.027(6) 0.039(5) 0.033(5)
C51 0.078(4) 0.055(4) 0.058(4) 0.005(3) 0.007(3) -0.005(3)
C52 0.096(5) 0.057(4) 0.059(4) 0.012(3) 0.026(4) 0.002(4)
C53 0.084(5) 0.062(4) 0.070(4) 0.006(3) 0.020(4) 0.017(4)
C54 0.112(6) 0.068(5) 0.088(5) -0.005(4) 0.033(5) 0.019(4)
C55 0.158(8) 0.059(5) 0.109(6) -0.024(4) 0.036(6) -0.002(5)
C56 0.113(6) 0.060(5) 0.103(6) -0.010(4) 0.012(5) -0.006(4)
C57 0.080(5) 0.063(4) 0.073(4) 0.002(3) 0.012(4) -0.003(4)
C58 0.082(5) 0.101(5) 0.110(6) 0.004(4) 0.019(4) 0.027(4)
C59 0.088(5) 0.103(5) 0.107(6) -0.005(4) 0.011(4) 0.001(4)
C80 0.139(5) 0.260(7) 0.133(6) 0.031(6) -0.022(5) -0.023(6)
C79 0.150(6) 0.320(8) 0.169(6) 0.054(6) -0.050(5) -0.017(7)
C78 0.137(5) 0.313(8) 0.219(8) 0.076(7) -0.060(5) -0.046(7)
C77 0.128(5) 0.253(7) 0.198(6) 0.070(6) -0.046(5) -0.059(6)
C22 0.062(4) 0.060(4) 0.050(4) 0.002(3) 0.012(3) 0.002(3)
C23 0.072(4) 0.070(4) 0.073(4) 0.004(3) 0.011(4) -0.004(3)
C24 0.062(4) 0.068(4) 0.058(4) 0.008(3) 0.019(3) 0.008(4)
C25 0.078(4) 0.056(4) 0.046(4) 0.011(3) 0.021(3) 0.010(4)
C26 0.108(5) 0.075(5) 0.053(4) -0.002(3) 0.026(4) 0.000(4)
C27 0.133(7) 0.071(5) 0.066(5) 0.013(4) 0.044(5) 0.039(5)
C28 0.089(6) 0.116(7) 0.077(5) 0.024(5) 0.023(4) 0.037(5)
C29 0.073(5) 0.101(6) 0.076(5) 0.023(4) 0.023(4) 0.013(4)
C30 0.081(4) 0.043(3) 0.066(4) 0.001(3) 0.017(4) 0.001(3)
C31 0.071(4) 0.049(4) 0.069(4) 0.013(3) 0.008(3) 0.007(3)
C36 0.105(5) 0.069(5) 0.085(5) -0.006(4) 0.007(4) 0.013(4)
C35 0.162(8) 0.072(6) 0.140(8) 0.029(6) 0.047(7) 0.036(5)
C34 0.172(8) 0.059(5) 0.168(9) 0.039(6) 0.036(8) 0.044(5)
C33 0.136(7) 0.097(6) 0.091(5) 0.044(5) 0.022(5) 0.026(5)
C32 0.085(4) 0.058(4) 0.070(4) 0.011(4) 0.012(4) 0.006(3)
C40 0.174(7) 0.084(5) 0.105(6) -0.018(4) 0.032(5) 0.048(5)
C42 0.234(7) 0.124(7) 0.133(7) -0.045(5) 0.003(7) 0.036(6)
C41 0.214(7) 0.150(7) 0.143(7) -0.005(6) 0.076(6) 0.085(6)
C37 0.122(6) 0.076(5) 0.050(4) 0.017(3) 0.015(4) 0.008(4)
C38 0.179(8) 0.097(6) 0.081(5) 0.010(4) 0.023(5) 0.001(5)
C39 0.115(6) 0.107(6) 0.141(7) 0.009(5) 0.035(5) 0.025(5)
C60 0.120(6) 0.049(4) 0.083(5) 0.005(4) 0.046(5) 0.001(4)
C61 0.162(8) 0.075(5) 0.076(6) 0.003(4) 0.046(6) 0.005(5)
C62 0.280(13) 0.090(6) 0.080(6) 0.001(5) 0.086(9) 0.024(9)
C63 0.202(12) 0.119(8) 0.152(10) 0.017(7) 0.111(11) 0.005(9)
C64 0.167(9) 0.096(6) 0.142(8) -0.001(6) 0.100(8) 0.009(6)
C65 0.121(7) 0.055(4) 0.110(6) -0.007(4) 0.055(6) -0.001(4)
C66 0.175(9) 0.138(8) 0.100(6) 0.006(5) 0.007(6) 0.000(7)
C67 0.098(5) 0.090(5) 0.135(7) -0.002(5) 0.051(5) 0.010(4)
C68 0.082(5) 0.060(4) 0.072(4) -0.003(3) 0.015(4) 0.001(4)
C69 0.071(5) 0.065(4) 0.085(5) -0.008(4) 0.028(4) -0.015(4)
C74 0.085(5) 0.086(5) 0.078(5) -0.006(4) 0.015(4) -0.021(5)
C73 0.106(6) 0.105(7) 0.113(6) 0.008(5) 0.038(5) 0.008(5)
C72 0.152(9) 0.091(7) 0.140(8) -0.016(6) 0.069(7) -0.031(7)
C71 0.105(7) 0.120(8) 0.160(8) -0.058(7) 0.066(6) -0.044(6)
C70 0.094(6) 0.085(6) 0.122(6) -0.027(5) 0.034(5) -0.014(5)
C76 0.105(6) 0.090(6) 0.167(8) -0.001(5) -0.006(5) 0.007(5)
C75 0.073(5) 0.135(8) 0.236(10) -0.027(7) 0.007(6) -0.001(5)
C81 0.194(7) 0.177(6) 0.181(6) -0.048(5) -0.054(6) 0.077(5)
C82 0.208(7) 0.228(8) 0.232(7) -0.046(6) -0.086(5) 0.087(6)
C83 0.207(7) 0.185(7) 0.234(8) -0.013(6) -0.066(6) 0.110(6)
C84 0.184(6) 0.159(6) 0.199(6) -0.039(5) -0.036(5) 0.087(5)
Eu2 0.0644(2) 0.05568(19) 0.0600(2) -0.00134(16) 0.01091(15) 0.00162(17)
Eu1 0.0644(2) 0.05674(19) 0.0631(2) 0.00124(16) 0.01337(15) 0.00197(17)
N1 0.057(3) 0.056(3) 0.052(3) 0.002(2) 0.012(2) -0.003(2)
N2 0.052(3) 0.055(3) 0.061(3) 0.001(2) 0.016(2) -0.005(2)
N5 0.076(3) 0.051(3) 0.065(3) -0.002(2) 0.022(3) 0.002(3)
N6 0.079(4) 0.051(3) 0.063(3) -0.002(2) 0.021(3) -0.003(3)
N3 0.069(3) 0.057(3) 0.050(3) 0.005(2) 0.011(2) 0.003(3)
N4 0.065(3) 0.059(3) 0.053(3) 0.006(2) 0.004(3) 0.006(3)
N7 0.088(4) 0.055(3) 0.072(3) -0.001(3) 0.035(3) -0.005(3)
N8 0.096(4) 0.064(3) 0.083(4) 0.001(3) 0.047(3) -0.005(3)
O2 0.096(3) 0.152(4) 0.131(4) 0.024(3) -0.023(3) -0.011(3)
O1 0.129(4) 0.116(4) 0.126(4) -0.010(3) -0.015(3) 0.050(3)

loop_
_atom_type_symbol
_atom_type_description
_atom_type_scat_dispersion_real
_atom_type_scat_dispersion_imag
_atom_type_scat_source
C C 0.0033 0.0016 'International Tables Vol C Tables 4.2.6.8 and 6.1.1.4'
H H 0.0000 0.0000 'International Tables Vol C Tables 4.2.6.8 and 6.1.1.4'
N N 0.0061 0.0033 'International Tables Vol C Tables 4.2.6.8 and 6.1.1.4'
Eu Eu -0.1578 3.6682 'International Tables Vol C Tables 4.2.6.8 and 6.1.1.4'
O O 0.0106 0.0060 'International Tables Vol C Tables 4.2.6.8 and 6.1.1.4'

loop_
_geom_angle_atom_site_label_1
_geom_angle_atom_site_label_2
_geom_angle_atom_site_label_3
_geom_angle
N1 C1 C2 111.7(5)
N1 C1 C9 120.7(5)
C2 C1 C9 127.3(6)
C1 C2 C3 107.7(6)
C1 C2 H2 126.1
C3 C2 H2 126.1
C2 C3 C8 135.1(7)
C2 C3 C4 103.5(5)
C8 C3 C4 121.2(6)
C2 C3 Eu1 123.9(4)
C8 C3 Eu1 73.7(3)
C4 C3 Eu1 77.7(3)
N1 C4 C5 130.1(6)
N1 C4 C3 112.6(5)
C5 C4 C3 117.4(6)
N1 C4 Eu1 124.0(3)
C5 C4 Eu1 69.4(3)
C3 C4 Eu1 77.8(3)
C6 C5 C4 120.2(6)
C6 C5 Eu1 72.0(3)
C4 C5 Eu1 86.2(3)
C6 C5 H5 119.9
C4 C5 H5 119.9
Eu1 C5 H5 112.1
C5 C6 C7 121.7(7)
C5 C6 Eu1 82.8(4)
C7 C6 Eu1 78.9(4)
C5 C6 H6 119.1
C7 C6 H6 119.1
Eu1 C6 H6 109.1
C8 C7 C6 120.8(7)
C8 C7 Eu1 85.4(4)
C6 C7 Eu1 75.0(4)
C8 C7 H7 119.6
C6 C7 H7 119.6
Eu1 C7 H7 110.1
C7 C8 C3 118.5(7)
C7 C8 Eu1 70.0(4)
C3 C8 Eu1 82.2(3)
C7 C8 H8 120.7
C3 C8 H8 120.7
Eu1 C8 H8 117.9
N2 C9 C1 124.8(5)
N2 C9 H9 117.6
C1 C9 H9 117.6
C11 C10 C15 121.7(5)
C11 C10 N2 118.9(5)
C15 C10 N2 119.3(5)
C12 C11 C10 118.4(6)
C12 C11 C16 121.2(6)
C10 C11 C16 120.3(5)
C13 C12 C11 121.1(6)
C13 C12 H12 119.5
C11 C12 H12 119.5
C12 C13 C14 120.0(7)
C12 C13 H13 120.0
C14 C13 H13 120.0
C13 C14 C15 121.6(6)
C13 C14 H14 119.2
C15 C14 H14 119.2
C14 C15 C10 117.2(6)
C14 C15 C19 119.5(6)
C10 C15 C19 123.3(6)
C18 C16 C11 111.4(6)
C18 C16 C17 111.0(6)
C11 C16 C17 111.6(6)
C18 C16 H16 107.6
C11 C16 H16 107.6
C17 C16 H16 107.6
C16 C17 H17A 109.5
C16 C17 H17B 109.5
H17A C17 H17B 109.5
C16 C17 H17C 109.5
H17A C17 H17C 109.5
H17B C17 H17C 109.5
C16 C18 H18A 109.5
C16 C18 H18B 109.5
H18A C18 H18B 109.5
C16 C18 H18C 109.5
H18A C18 H18C 109.5
H18B C18 H18C 109.5
C15 C19 C21 112.7(5)
C15 C19 C20 113.3(5)
C21 C19 C20 109.3(5)
C15 C19 H19 107.1
C21 C19 H19 107.1
C20 C19 H19 107.1
C19 C20 H20A 109.5
C19 C20 H20B 109.5
H20A C20 H20B 109.5
C19 C20 H20C 109.5
H20A C20 H20C 109.5
H20B C20 H20C 109.5
C19 C21 H21A 109.5
C19 C21 H21B 109.5
H21A C21 H21B 109.5
C19 C21 H21C 109.5
H21A C21 H21C 109.5
H21B C21 H21C 109.5
C48 C43 C44 120.8(7)
C48 C43 N5 121.6(6)
C44 C43 N5 117.5(6)
C47 C48 C43 119.9(8)
C47 C48 C50 116.5(8)
C43 C48 C50 123.7(7)
C46 C47 C48 121.3(9)
C46 C47 H47 119.3
C48 C47 H47 119.3
C47 C46 C45 118.8(9)
C47 C46 H46 120.6
C45 C46 H46 120.6
C46 C45 C44 121.5(8)
C46 C45 H45 119.3
C44 C45 H45 119.3
C43 C44 C45 117.6(7)
C43 C44 C49 121.7(6)
C45 C44 C49 120.6(7)
C48 C50 H50A 109.5
C48 C50 H50B 109.5
H50A C50 H50B 109.5
C48 C50 H50C 109.5
H50A C50 H50C 109.5
H50B C50 H50C 109.5
C44 C49 H49A 109.5
C44 C49 H49B 109.5
H49A C49 H49B 109.5
C44 C49 H49C 109.5
H49A C49 H49C 109.5
H49B C49 H49C 109.5
N6 C51 N5 122.5(5)
N6 C51 H51 118.7
N5 C51 H51 118.7
N6 C52 C57 123.0(6)
N6 C52 C53 118.6(6)
C57 C52 C53 118.3(6)
C54 C53 C52 120.3(6)
C54 C53 C58 120.1(6)
C52 C53 C58 119.6(6)
C55 C54 C53 120.4(7)
C55 C54 H54 119.8
C53 C54 H54 119.8
C54 C55 C56 120.7(7)
C54 C55 H55 119.6
C56 C55 H55 119.6
C55 C56 C57 120.8(7)
C55 C56 H56 119.6
C57 C56 H56 119.6
C56 C57 C52 119.5(6)
C56 C57 C59 118.8(6)
C52 C57 C59 121.7(6)
C53 C58 H58A 109.5
C53 C58 H58B 109.5
H58A C58 H58B 109.5
C53 C58 H58C 109.5
H58A C58 H58C 109.5
H58B C58 H58C 109.5
C57 C59 H59A 109.5
C57 C59 H59B 109.5
H59A C59 H59B 109.5
C57 C59 H59C 109.5
H59A C59 H59C 109.5
H59B C59 H59C 109.5
O2 C80 C79 112.6(8)
O2 C80 H80A 109.1
C79 C80 H80A 109.1
O2 C80 H80B 109.1
C79 C80 H80B 109.1
H80A C80 H80B 107.8
C80 C79 C78 105.9(9)
C80 C79 H79A 110.5
C78 C79 H79A 110.5
C80 C79 H79B 110.5
C78 C79 H79B 110.5
H79A C79 H79B 108.7
C77 C78 C79 103.9(9)
C77 C78 H78A 111.0
C79 C78 H78A 111.0
C77 C78 H78B 111.0
C79 C78 H78B 111.0
H78A C78 H78B 109.0
C78 C77 O2 113.4(8)
C78 C77 H77A 108.9
O2 C77 H77A 108.9
C78 C77 H77B 108.9
O2 C77 H77B 108.9
H77A C77 H77B 107.7
N3 C22 C23 113.2(5)
N3 C22 C30 121.6(5)
C23 C22 C30 125.1(6)
C22 C23 C24 106.7(5)
C22 C23 H23 126.7
C24 C23 H23 126.7
C23 C24 C29 136.6(6)
C23 C24 C25 104.7(5)
C29 C24 C25 118.5(6)
C23 C24 Eu2 126.7(4)
C29 C24 Eu2 71.8(3)
C25 C24 Eu2 74.9(3)
N3 C25 C26 127.5(6)
N3 C25 C24 112.0(5)
C26 C25 C24 120.4(6)
N3 C25 Eu2 125.3(3)
C26 C25 Eu2 67.8(3)
C24 C25 Eu2 81.3(3)
C27 C26 C25 118.3(6)
C27 C26 Eu2 70.4(3)
C25 C26 Eu2 88.2(3)
C27 C26 H26 120.8
C25 C26 H26 120.8
Eu2 C26 H26 111.0
C28 C27 C26 121.9(7)
C28 C27 Eu2 80.5(4)
C26 C27 Eu2 83.7(3)
C28 C27 H27 119.0
C26 C27 H27 119.0
Eu2 C27 H27 106.4
C29 C28 C27 120.0(7)
C29 C28 Eu2 88.3(4)
C27 C28 Eu2 73.2(4)
C29 C28 H28 120.0
C27 C28 H28 120.0
Eu2 C28 H28 108.6
C28 C29 C24 120.8(7)
C28 C29 Eu2 67.7(4)
C24 C29 Eu2 84.6(3)
C28 C29 H29 119.6
C24 C29 H29 119.6
Eu2 C29 H29 118.7
N4 C30 C22 124.4(5)
N4 C30 H30 117.8
C22 C30 H30 117.8
C32 C31 C36 122.2(6)
C32 C31 N4 118.2(5)
C36 C31 N4 119.5(6)
C35 C36 C31 119.0(7)
C35 C36 C40 118.7(7)
C31 C36 C40 122.3(6)
C34 C35 C36 120.8(8)
C34 C35 H35 119.6
C36 C35 H35 119.6
C35 C34 C33 120.7(7)
C35 C34 H34 119.7
C33 C34 H34 119.7
C34 C33 C32 120.9(7)
C34 C33 H33 119.6
C32 C33 H33 119.6
C31 C32 C33 116.4(6)
C31 C32 C37 122.6(5)
C33 C32 C37 121.0(6)
C36 C40 C42 112.5(7)
C36 C40 C41 113.5(7)
C42 C40 C41 107.6(6)
C36 C40 H40 107.6
C42 C40 H40 107.6
C41 C40 H40 107.6
C40 C42 H42A 109.5
C40 C42 H42B 109.5
H42A C42 H42B 109.5
C40 C42 H42C 109.5
H42A C42 H42C 109.5
H42B C42 H42C 109.5
C40 C41 H41A 109.5
C40 C41 H41B 109.5
H41A C41 H41B 109.5
C40 C41 H41C 109.5
H41A C41 H41C 109.5
H41B C41 H41C 109.5
C38 C37 C32 113.6(6)
C38 C37 C39 112.7(6)
C32 C37 C39 110.1(6)
C38 C37 H37 106.6
C32 C37 H37 106.6
C39 C37 H37 106.6
C37 C38 H38A 109.5
C37 C38 H38B 109.5
H38A C38 H38B 109.5
C37 C38 H38C 109.5
H38A C38 H38C 109.5
H38B C38 H38C 109.5
C37 C39 H39A 109.5
C37 C39 H39B 109.5
H39A C39 H39B 109.5
C37 C39 H39C 109.5
H39A C39 H39C 109.5
H39B C39 H39C 109.5
C65 C60 N7 119.5(7)
C65 C60 C61 120.6(7)
N7 C60 C61 119.9(7)
C60 C61 C62 115.7(8)
C60 C61 C66 122.1(7)
C62 C61 C66 122.2(9)
C63 C62 C61 122.6(11)
C63 C62 H62 118.7
C61 C62 H62 118.7
C62 C63 C64 120.0(11)
C62 C63 H63 120.0
C64 C63 H63 120.0
C63 C64 C65 121.0(10)
C63 C64 H64 119.5
C65 C64 H64 119.5
C64 C65 C60 120.0(8)
C64 C65 C67 119.2(8)
C60 C65 C67 120.8(7)
C61 C66 H66A 109.5
C61 C66 H66B 109.5
H66A C66 H66B 109.5
C61 C66 H66C 109.5
H66A C66 H66C 109.5
H66B C66 H66C 109.5
C65 C67 H67A 109.5
C65 C67 H67B 109.5
H67A C67 H67B 109.5
C65 C67 H67C 109.5
H67A C67 H67C 109.5
H67B C67 H67C 109.5
N8 C68 N7 122.6(6)
N8 C68 H68 118.7
N7 C68 H68 118.7
C70 C69 C74 119.9(6)
C70 C69 N8 118.0(7)
C74 C69 N8 122.1(6)
C69 C74 C73 116.7(6)
C69 C74 C76 122.0(6)
C73 C74 C76 121.2(7)
C72 C73 C74 124.2(8)
C72 C73 H73 117.9
C74 C73 H73 117.9
C73 C72 C71 119.3(9)
C73 C72 H72 120.4
C71 C72 H72 120.4
C72 C71 C70 121.2(8)
C72 C71 H71 119.4
C70 C71 H71 119.4
C69 C70 C71 118.6(8)
C69 C70 C75 120.3(7)
C71 C70 C75 121.1(8)
C74 C76 H76A 109.5
C74 C76 H76B 109.5
H76A C76 H76B 109.5
C74 C76 H76C 109.5
H76A C76 H76C 109.5
H76B C76 H76C 109.5
C70 C75 H75A 109.5
C70 C75 H75B 109.5
H75A C75 H75B 109.5
C70 C75 H75C 109.5
H75A C75 H75C 109.5
H75B C75 H75C 109.5
O1 C81 C82 108.1(8)
O1 C81 H81A 110.1
C82 C81 H81A 110.1
O1 C81 H81B 110.1
C82 C81 H81B 110.1
H81A C81 H81B 108.4
C83 C82 C81 108.7(9)
C83 C82 H82A 110.0
C81 C82 H82A 110.0
C83 C82 H82B 110.0
C81 C82 H82B 110.0
H82A C82 H82B 108.3
C84 C83 C82 103.4(8)
C84 C83 H83A 111.1
C82 C83 H83A 111.1
C84 C83 H83B 111.1
C82 C83 H83B 111.1
H83A C83 H83B 109.1
C83 C84 O1 112.1(8)
C83 C84 H84A 109.2
O1 C84 H84A 109.2
C83 C84 H84B 109.2
O1 C84 H84B 109.2
H84A C84 H84B 107.9
N1 Eu2 N6 116.12(14)
N1 Eu2 O2 147.46(16)
N6 Eu2 O2 94.24(15)
N1 Eu2 N5 96.41(13)
N6 Eu2 N5 52.11(14)
O2 Eu2 N5 93.26(15)
N1 Eu2 N2 65.78(14)
N6 Eu2 N2 153.51(14)
O2 Eu2 N2 81.86(15)
N5 Eu2 N2 101.75(13)
N1 Eu2 C27 101.23(18)
N6 Eu2 C27 74.18(17)
O2 Eu2 C27 98.0(2)
N5 Eu2 C27 125.77(17)
N2 Eu2 C27 132.27(16)
N1 Eu2 C28 113.72(15)
N6 Eu2 C28 89.7(2)
O2 Eu2 C28 75.70(19)
N5 Eu2 C28 139.86(18)
N2 Eu2 C28 114.28(19)
C27 Eu2 C28 26.31(16)
N1 Eu2 C26 75.37(16)
N6 Eu2 C26 84.91(16)
O2 Eu2 C26 121.35(18)
N5 Eu2 C26 127.76(15)
N2 Eu2 C26 119.54(15)
C27 Eu2 C26 25.89(15)
C28 Eu2 C26 45.69(17)
N1 Eu2 C29 99.26(14)
N6 Eu2 C29 113.61(17)
O2 Eu2 C29 77.24(17)
N5 Eu2 C29 162.79(15)
N2 Eu2 C29 91.20(15)
C27 Eu2 C29 43.68(18)
C28 Eu2 C29 23.98(15)
C26 Eu2 C29 50.99(16)
N1 Eu2 C25 63.41(13)
N6 Eu2 C25 108.87(14)
O2 Eu2 C25 119.50(16)
N5 Eu2 C25 144.86(14)
N2 Eu2 C25 95.61(13)
C27 Eu2 C25 43.12(15)
C28 Eu2 C25 50.40(16)
C26 Eu2 C25 24.04(13)
C29 Eu2 C25 42.27(15)
N1 Eu2 C24 75.66(13)
N6 Eu2 C24 123.75(14)
O2 Eu2 C24 97.84(16)
N5 Eu2 C24 168.54(14)
N2 Eu2 C24 82.72(13)
C27 Eu2 C24 49.82(16)
C28 Eu2 C24 42.26(16)
C26 Eu2 C24 42.71(15)
C29 Eu2 C24 23.64(12)
C25 Eu2 C24 23.78(12)
N3 Eu1 N8 111.17(15)
N3 Eu1 O1 146.23(16)
N8 Eu1 O1 99.78(16)
N3 Eu1 N7 96.18(14)
N8 Eu1 N7 52.46(14)
O1 Eu1 N7 92.03(15)
N3 Eu1 N4 65.47(14)
N8 Eu1 N4 152.06(14)
O1 Eu1 N4 80.88(15)
N7 Eu1 N4 99.65(13)
N3 Eu1 C6 103.02(18)
N8 Eu1 C6 72.94(18)
O1 Eu1 C6 98.6(2)
N7 Eu1 C6 125.39(17)
N4 Eu1 C6 134.86(16)
N3 Eu1 C7 115.76(16)
N8 Eu1 C7 90.0(2)
O1 Eu1 C7 76.16(19)
N7 Eu1 C7 138.57(18)
N4 Eu1 C7 116.88(19)
C6 Eu1 C7 26.14(16)
N3 Eu1 C5 77.83(16)
N8 Eu1 C5 81.51(16)
O1 Eu1 C5 121.21(17)
N7 Eu1 C5 128.21(15)
N4 Eu1 C5 122.30(15)
C6 Eu1 C5 25.20(15)
C7 Eu1 C5 45.08(18)
N3 Eu1 C8 101.39(15)
N8 Eu1 C8 114.36(18)
O1 Eu1 C8 76.64(16)
N7 Eu1 C8 161.44(17)
N4 Eu1 C8 93.10(17)
C6 Eu1 C8 44.39(18)
C7 Eu1 C8 24.61(15)
C5 Eu1 C8 51.54(17)
N3 Eu1 C4 64.88(13)
N8 Eu1 C4 105.44(15)
O1 Eu1 C4 120.13(15)
N7 Eu1 C4 145.38(14)
N4 Eu1 C4 97.97(13)
C6 Eu1 C4 43.37(16)
C7 Eu1 C4 50.97(16)
C5 Eu1 C4 24.40(13)
C8 Eu1 C4 43.51(14)
N3 Eu1 C3 77.29(14)
N8 Eu1 C3 122.39(16)
O1 Eu1 C3 97.69(16)
N7 Eu1 C3 169.86(15)
N4 Eu1 C3 84.81(14)
C6 Eu1 C3 50.30(17)
C7 Eu1 C3 42.82(16)
C5 Eu1 C3 43.23(15)
C8 Eu1 C3 24.17(13)
C4 Eu1 C3 24.51(12)
C4 N1 C1 104.4(5)
C4 N1 Eu2 139.6(4)
C1 N1 Eu2 116.0(4)
C9 N2 C10 117.2(5)
C9 N2 Eu2 112.3(4)
C10 N2 Eu2 130.5(3)
C51 N5 C43 117.8(5)
C51 N5 Eu2 90.4(3)
C43 N5 Eu2 151.4(4)
C51 N6 C52 119.4(5)
C51 N6 Eu2 94.6(3)
C52 N6 Eu2 143.4(4)
C25 N3 C22 103.4(5)
C25 N3 Eu1 139.9(4)
C22 N3 Eu1 116.6(4)
C30 N4 C31 117.8(5)
C30 N4 Eu1 111.6(3)
C31 N4 Eu1 130.6(3)
C68 N7 C60 115.7(5)
C68 N7 Eu1 91.3(3)
C60 N7 Eu1 152.2(4)
C68 N8 C69 118.9(5)
C68 N8 Eu1 93.1(4)
C69 N8 Eu1 146.2(4)
C80 O2 C77 102.2(7)
C80 O2 Eu2 118.5(5)
C77 O2 Eu2 139.2(5)
C81 O1 C84 104.7(6)
C81 O1 Eu1 120.1(5)
C84 O1 Eu1 135.2(5)

loop_
_geom_bond_atom_site_label_1
_geom_bond_atom_site_label_2
_geom_bond_distance
C1 N1 1.376(6)
C1 C2 1.383(7)
C1 C9 1.431(7)
C2 C3 1.396(7)
C2 H2 0.9300
C3 C8 1.399(7)
C3 C4 1.436(7)
C3 Eu1 3.383(6)
C4 N1 1.351(6)
C4 C5 1.400(7)
C4 Eu1 3.381(5)
C5 C6 1.361(8)
C5 Eu1 3.172(5)
C5 H5 0.9300
C6 C7 1.387(9)
C6 Eu1 3.041(6)
C6 H6 0.9300
C7 C8 1.369(8)
C7 Eu1 3.089(6)
C7 H7 0.9300
C8 Eu1 3.277(6)
C8 H8 0.9300
C9 N2 1.262(6)
C9 H9 0.9300
C10 C11 1.397(7)
C10 C15 1.401(7)
C10 N2 1.436(6)
C11 C12 1.392(7)
C11 C16 1.518(7)
C12 C13 1.363(8)
C12 H12 0.9300
C13 C14 1.384(8)
C13 H13 0.9300
C14 C15 1.395(7)
C14 H14 0.9300
C15 C19 1.514(7)
C16 C18 1.489(9)
C16 C17 1.533(8)
C16 H16 0.9800
C17 H17A 0.9600
C17 H17B 0.9600
C17 H17C 0.9600
C18 H18A 0.9600
C18 H18B 0.9600
C18 H18C 0.9600
C19 C21 1.526(8)
C19 C20 1.540(7)
C19 H19 0.9800
C20 H20A 0.9600
C20 H20B 0.9600
C20 H20C 0.9600
C21 H21A 0.9600
C21 H21B 0.9600
C21 H21C 0.9600
C43 C48 1.373(8)
C43 C44 1.376(8)
C43 N5 1.413(6)
C48 C47 1.371(10)
C48 C50 1.505(9)
C47 C46 1.354(11)
C47 H47 0.9300
C46 C45 1.376(10)
C46 H46 0.9300
C45 C44 1.404(8)
C45 H45 0.9300
C44 C49 1.479(8)
C50 H50A 0.9600
C50 H50B 0.9600
C50 H50C 0.9600
C49 H49A 0.9600
C49 H49B 0.9600
C49 H49C 0.9600
C51 N6 1.293(6)
C51 N5 1.329(6)
C51 H51 0.9300
C52 N6 1.393(7)
C52 C57 1.415(7)
C52 C53 1.420(7)
C53 C54 1.387(8)
C53 C58 1.531(7)
C54 C55 1.364(8)
C54 H54 0.9300
C55 C56 1.382(8)
C55 H55 0.9300
C56 C57 1.389(8)
C56 H56 0.9300
C57 C59 1.481(7)
C58 H58A 0.9600
C58 H58B 0.9600
C58 H58C 0.9600
C59 H59A 0.9600
C59 H59B 0.9600
C59 H59C 0.9600
C80 O2 1.359(9)
C80 C79 1.383(7)
C80 H80A 0.9700
C80 H80B 0.9700
C79 C78 1.399(8)
C79 H79A 0.9700
C79 H79B 0.9700
C78 C77 1.372(7)
C78 H78A 0.9700
C78 H78B 0.9700
C77 O2 1.381(9)
C77 H77A 0.9700
C77 H77B 0.9700
C22 N3 1.373(6)
C22 C23 1.374(7)
C22 C30 1.439(7)
C23 C24 1.391(7)
C23 H23 0.9300
C24 C29 1.409(7)
C24 C25 1.427(7)
C24 Eu2 3.500(5)
C25 N3 1.363(6)
C25 C26 1.393(7)
C25 Eu2 3.418(5)
C26 C27 1.391(8)
C26 Eu2 3.166(5)
C26 H26 0.9300
C27 C28 1.389(8)
C27 Eu2 3.000(6)
C27 H27 0.9300
C28 C29 1.358(8)
C28 Eu2 3.092(6)
C28 H28 0.9300
C29 Eu2 3.340(6)
C29 H29 0.9300
C30 N4 1.268(6)
C30 H30 0.9300
C31 C32 1.383(7)
C31 C36 1.388(7)
C31 N4 1.447(6)
C36 C35 1.362(8)
C36 C40 1.498(9)
C35 C34 1.343(9)
C35 H35 0.9300
C34 C33 1.383(9)
C34 H34 0.9300
C33 C32 1.400(8)
C33 H33 0.9300
C32 C37 1.512(7)
C40 C42 1.520(10)
C40 C41 1.533(9)
C40 H40 0.9800
C42 H42A 0.9600
C42 H42B 0.9600
C42 H42C 0.9600
C41 H41A 0.9600
C41 H41B 0.9600
C41 H41C 0.9600
C37 C38 1.496(7)
C37 C39 1.534(8)
C37 H37 0.9800
C38 H38A 0.9600
C38 H38B 0.9600
C38 H38C 0.9600
C39 H39A 0.9600
C39 H39B 0.9600
C39 H39C 0.9600
C60 C65 1.397(9)
C60 N7 1.423(7)
C60 C61 1.426(9)
C61 C62 1.444(10)
C61 C66 1.525(9)
C62 C63 1.360(12)
C62 H62 0.9300
C63 C64 1.365(12)
C63 H63 0.9300
C64 C65 1.395(9)
C64 H64 0.9300
C65 C67 1.467(8)
C66 H66A 0.9600
C66 H66B 0.9600
C66 H66C 0.9600
C67 H67A 0.9600
C67 H67B 0.9600
C67 H67C 0.9600
C68 N8 1.290(6)
C68 N7 1.331(6)
C68 H68 0.9300
C69 C70 1.372(8)
C69 C74 1.399(8)
C69 N8 1.409(7)
C74 C73 1.416(9)
C74 C76 1.482(8)
C73 C72 1.295(9)
C73 H73 0.9300
C72 C71 1.352(10)
C72 H72 0.9300
C71 C70 1.423(10)
C71 H71 0.9300
C70 C75 1.518(9)
C76 H76A 0.9600
C76 H76B 0.9600
C76 H76C 0.9600
C75 H75A 0.9600
C75 H75B 0.9600
C75 H75C 0.9600
C81 O1 1.347(9)
C81 C82 1.398(7)
C81 H81A 0.9700
C81 H81B 0.9700
C82 C83 1.394(8)
C82 H82A 0.9700
C82 H82B 0.9700
C83 C84 1.370(7)
C83 H83A 0.9700
C83 H83B 0.9700
C84 O1 1.404(8)
C84 H84A 0.9700
C84 H84B 0.9700
Eu2 N1 2.547(4)
Eu2 N6 2.578(4)
Eu2 O2 2.599(5)
Eu2 N5 2.654(4)
Eu2 N2 2.711(4)
Eu1 N3 2.547(4)
Eu1 N8 2.591(5)
Eu1 O1 2.594(5)
Eu1 N7 2.611(4)
Eu1 N4 2.763(4)

loop_
_platon_squeeze_void_nr
_platon_squeeze_void_average_x
_platon_squeeze_void_average_y
_platon_squeeze_void_average_z
_platon_squeeze_void_volume
_platon_squeeze_void_count_electrons
_platon_squeeze_void_content
1 0.260 0.193 0.013 527 35 ' '
2 0.739 -0.194 0.987 525 35 ' '
3 0.260 0.307 0.513 527 35 ' '
4 0.739 0.694 0.487 526 35 ' '
